data_4330894
loop_
_publ_author_name
'Wenlong Yin'
'Wendong Wang'
'Lei Bai'
'Kai Feng'
'Youguo Shi'
'Wenyu Hao'
'Jiyong Yao'
'Yicheng Wu'

_publ_contact_author_address
;
Center for Crystal Research and Development, 
Technical Institute of Physics and Chemistry, Chinese Academy of Sciences, 
Beijing 100190, P.R. China
;
_publ_contact_author_email jyao@mail.ipc.ac.cn
_publ_contact_author_name 'Jiyong Yao'
_publ_section_title
;
 Syntheses, Structures, Physical Properties, and Electronic Structures of
 Ba2MLnTe5 (M = Ga and Ln = Sm, Gd, Dy, Er, Y; M = In and Ln = Ce, Nd, Sm,
 Gd, Dy, Er, Y)
;
_journal_name_full 'Inorganic Chemistry'
_journal_page_first 11736
_journal_page_last 11744
_journal_paper_doi 10.1021/ic301655e
_journal_volume 51
_journal_year 2012
_chemical_formula_sum 'Ba2 In Te5 Y'
_chemical_formula_weight 1116.41
_space_group_IT_number 36
_symmetry_cell_setting orthorhombic
_symmetry_space_group_name_Hall 'C 2c -2'
_symmetry_space_group_name_H-M 'C m c 21'
_atom_sites_solution_primary direct
_atom_sites_solution_secondary difmap
_audit_creation_method SHELXL-97
_audit_update_record
;
2012-07-24 # Formatted by publCIF
;
_cell_angle_alpha 90.00
_cell_angle_beta 90.00
_cell_angle_gamma 90.00
_cell_formula_units_Z 4
_cell_length_a 4.5137(9)
_cell_length_b 20.087(4)
_cell_length_c 14.093(3)
_cell_measurement_reflns_used 2514
_cell_measurement_temperature 153(2)
_cell_measurement_theta_max 30.0210
_cell_measurement_theta_min 2.0277
_cell_volume 1277.8(5)
_computing_cell_refinement 'CrystalClear (Rigaku Inc., 2008)'
_computing_data_collection 'CrystalClear (Rigaku Inc., 2008)'
_computing_data_reduction 'CrystalClear (Rigaku Inc., 2008)'
_computing_molecular_graphics 'SHELXL-97 (Sheldrick, 1997)'
_computing_publication_material Diamond
_computing_structure_refinement 'SHELXL-97 (Sheldrick, 1997)'
_computing_structure_solution 'SHELXS-97 (Sheldrick, 1990)'
_diffrn_ambient_temperature 153(2)
_diffrn_detector_area_resol_mean 28.5714
_diffrn_measured_fraction_theta_full 0.995
_diffrn_measured_fraction_theta_max 0.995
_diffrn_measurement_device_type 'Rigaku AFC10 diffractometer'
_diffrn_measurement_method dtprofit.ref
_diffrn_radiation_monochromator 'Graphite Monochromator'
_diffrn_radiation_source 'Rotating Anode'
_diffrn_radiation_type MoK\a
_diffrn_radiation_wavelength 0.71073
_diffrn_reflns_av_R_equivalents 0.0549
_diffrn_reflns_av_sigmaI/netI 0.0838
_diffrn_reflns_limit_h_max 6
_diffrn_reflns_limit_h_min -6
_diffrn_reflns_limit_k_max 28
_diffrn_reflns_limit_k_min -26
_diffrn_reflns_limit_l_max 19
_diffrn_reflns_limit_l_min -18
_diffrn_reflns_number 4554
_diffrn_reflns_theta_full 30.02
_diffrn_reflns_theta_max 30.02
_diffrn_reflns_theta_min 2.03
_exptl_absorpt_coefficient_mu 23.488
_exptl_absorpt_correction_T_max 0.090
_exptl_absorpt_correction_T_min 0.046
_exptl_absorpt_correction_type numerical
_exptl_absorpt_process_details 'face indexed'
_exptl_crystal_colour Black
_exptl_crystal_density_diffrn 5.804
_exptl_crystal_description Prism
_exptl_crystal_F_000 1840
_exptl_crystal_size_max 0.3700
_exptl_crystal_size_mid 0.1100
_exptl_crystal_size_min 0.1000
_refine_diff_density_max 2.183
_refine_diff_density_min -1.843
_refine_diff_density_rms 0.405
_refine_ls_abs_structure_details 'Flack H D (1983), Acta Cryst. A39, 876-881'
_refine_ls_abs_structure_Flack -0.011(17)
_refine_ls_extinction_coef 0.000586(18)
_refine_ls_extinction_expression Fc^*^=kFc[1+0.001xFc^2^\l^3^/sin(2\q)]^-1/4^
_refine_ls_extinction_method SHELXL
_refine_ls_goodness_of_fit_ref 0.835
_refine_ls_matrix_type full
_refine_ls_number_parameters 56
_refine_ls_number_reflns 2020
_refine_ls_number_restraints 1
_refine_ls_restrained_S_all 0.835
_refine_ls_R_factor_all 0.0334
_refine_ls_R_factor_gt 0.0311
_refine_ls_shift/su_max 0.000
_refine_ls_shift/su_mean 0.000
_refine_ls_structure_factor_coef Fsqd
_refine_ls_weighting_details 'calc w=1/[\s^2^(Fo^2^)+(0.0100P)^2^+0.0000P] where P=(Fo^2^+2Fc^2^)/3'
_refine_ls_weighting_scheme calc
_refine_ls_wR_factor_gt 0.0568
_refine_ls_wR_factor_ref 0.0581
_reflns_number_gt 1888
_reflns_number_total 2020
_reflns_threshold_expression >2sigma(I)
_cod_data_source_file ic301655e_si_002_01.cif
_cod_data_source_block Ba2InYTe5
_cod_original_cell_volume 1277.7(4)
_cod_database_code 4330894

loop_
_symmetry_equiv_pos_as_xyz
'x, y, z'
'-x, -y, z+1/2'
'x, -y, z+1/2'
'-x, y, z'
'x+1/2, y+1/2, z'
'-x+1/2, -y+1/2, z+1/2'
'x+1/2, -y+1/2, z+1/2'
'-x+1/2, y+1/2, z'

loop_
_atom_site_label
_atom_site_type_symbol
_atom_site_fract_x
_atom_site_fract_y
_atom_site_fract_z
_atom_site_U_iso_or_equiv
_atom_site_adp_type
_atom_site_occupancy
_atom_site_symmetry_multiplicity
_atom_site_calc_flag
_atom_site_refinement_flags
Ba1 Ba 0.0000 0.13056(4) 0.31590(6) 0.00654(17) Uani 1 2 d S
Ba2 Ba 0.0000 0.11897(4) 0.68249(6) 0.00683(18) Uani 1 2 d S
In In 0.0000 0.44442(5) 0.43417(7) 0.0077(2) Uani 1 2 d S
Y Y 0.0000 0.20918(7) 0.01834(10) 0.0061(3) Uani 1 2 d S
Te1 Te 0.0000 0.35694(4) 0.00121(7) 0.00586(18) Uani 1 2 d S
Te2 Te 0.0000 0.29199(5) 0.66202(6) 0.00565(19) Uani 1 2 d S
Te3 Te 0.0000 0.30996(5) 0.36523(6) 0.0064(2) Uani 1 2 d S
Te4 Te 0.0000 0.50431(5) 0.26202(7) 0.00600(18) Uani 1 2 d S
Te5 Te 0.0000 0.04923(5) 0.05114(6) 0.00644(19) Uani 1 2 d S

loop_
_atom_site_aniso_label
_atom_site_aniso_U_11
_atom_site_aniso_U_22
_atom_site_aniso_U_33
_atom_site_aniso_U_23
_atom_site_aniso_U_13
_atom_site_aniso_U_12
Ba1 0.0059(3) 0.0042(4) 0.0095(4) 0.0001(3) 0.000 0.000
Ba2 0.0067(4) 0.0043(4) 0.0096(4) 0.0012(3) 0.000 0.000
In 0.0073(4) 0.0056(5) 0.0103(5) 0.0005(4) 0.000 0.000
Y 0.0062(5) 0.0039(7) 0.0083(7) 0.0008(5) 0.000 0.000
Te1 0.0069(3) 0.0031(4) 0.0076(5) 0.0006(4) 0.000 0.000
Te2 0.0063(4) 0.0033(4) 0.0074(5) -0.0008(4) 0.000 0.000
Te3 0.0083(4) 0.0023(4) 0.0087(5) -0.0002(4) 0.000 0.000
Te4 0.0077(3) 0.0011(4) 0.0093(4) -0.0003(3) 0.000 0.000
Te5 0.0065(4) 0.0046(5) 0.0082(5) 0.0012(4) 0.000 0.000

loop_
_atom_type_symbol
_atom_type_description
_atom_type_scat_dispersion_real
_atom_type_scat_dispersion_imag
_atom_type_scat_source
Y Y -2.7962 3.5667 'International Tables Vol C Tables 4.2.6.8 and 6.1.1.4'
In In -0.7276 1.3100 'International Tables Vol C Tables 4.2.6.8 and 6.1.1.4'
Te Te -0.5308 1.6751 'International Tables Vol C Tables 4.2.6.8 and 6.1.1.4'
Ba Ba -0.3244 2.2819 'International Tables Vol C Tables 4.2.6.8 and 6.1.1.4'

loop_
_geom_angle_atom_site_label_1
_geom_angle_atom_site_label_2
_geom_angle_atom_site_label_3
_geom_angle
_geom_angle_site_symmetry_1
_geom_angle_site_symmetry_3
Te1 Ba1 Te1 81.41(3) 6 6_455
Te1 Ba1 Te4 129.84(3) 6 5_445
Te1 Ba1 Te4 78.14(2) 6_455 5_445
Te1 Ba1 Te4 78.14(2) 6 5_545
Te1 Ba1 Te4 129.84(3) 6_455 5_545
Te4 Ba1 Te4 80.90(3) 5_445 5_545
Te1 Ba1 Te2 148.98(3) 6 6_454
Te1 Ba1 Te2 90.85(2) 6_455 6_454
Te4 Ba1 Te2 76.71(3) 5_445 6_454
Te4 Ba1 Te2 127.44(4) 5_545 6_454
Te1 Ba1 Te2 90.85(2) 6 6_554
Te1 Ba1 Te2 148.98(3) 6_455 6_554
Te4 Ba1 Te2 127.44(4) 5_445 6_554
Te4 Ba1 Te2 76.71(3) 5_545 6_554
Te2 Ba1 Te2 80.44(3) 6_454 6_554
Te1 Ba1 Te3 77.63(2) 6 .
Te1 Ba1 Te3 77.63(2) 6_455 .
Te4 Ba1 Te3 139.214(16) 5_445 .
Te4 Ba1 Te3 139.214(16) 5_545 .
Te2 Ba1 Te3 71.37(3) 6_454 .
Te2 Ba1 Te3 71.37(3) 6_554 .
Te1 Ba1 Ba1 130.704(16) 6 1_455
Te1 Ba1 Ba1 49.297(16) 6_455 1_455
Te4 Ba1 Ba1 49.551(16) 5_445 1_455
Te4 Ba1 Ba1 130.450(16) 5_545 1_455
Te2 Ba1 Ba1 49.781(15) 6_454 1_455
Te2 Ba1 Ba1 130.217(15) 6_554 1_455
Te3 Ba1 Ba1 90.0 . 1_455
Te1 Ba1 Ba1 49.297(16) 6 1_655
Te1 Ba1 Ba1 130.704(16) 6_455 1_655
Te4 Ba1 Ba1 130.450(16) 5_445 1_655
Te4 Ba1 Ba1 49.551(16) 5_545 1_655
Te2 Ba1 Ba1 130.217(15) 6_454 1_655
Te2 Ba1 Ba1 49.781(15) 6_554 1_655
Te3 Ba1 Ba1 90.0 . 1_655
Ba1 Ba1 Ba1 180.0 1_455 1_655
Te1 Ba2 Te1 81.91(3) 6_455 6
Te1 Ba2 Te2 78.38(2) 6_455 .
Te1 Ba2 Te2 78.38(2) 6 .
Te1 Ba2 Te4 85.13(2) 6_455 6_455
Te1 Ba2 Te4 138.82(3) 6 6_455
Te2 Ba2 Te4 136.45(2) . 6_455
Te1 Ba2 Te4 138.82(3) 6_455 6
Te1 Ba2 Te4 85.13(2) 6 6
Te2 Ba2 Te4 136.45(2) . 6
Te4 Ba2 Te4 79.40(3) 6_455 6
Te1 Ba2 Te3 149.29(3) 6_455 6
Te1 Ba2 Te3 93.57(2) 6 6
Te2 Ba2 Te3 70.97(2) . 6
Te4 Ba2 Te3 115.98(3) 6_455 6
Te4 Ba2 Te3 70.18(2) 6 6
Te1 Ba2 Te3 93.57(2) 6_455 6_455
Te1 Ba2 Te3 149.29(3) 6 6_455
Te2 Ba2 Te3 70.97(2) . 6_455
Te4 Ba2 Te3 70.18(2) 6_455 6_455
Te4 Ba2 Te3 115.98(3) 6 6_455
Te3 Ba2 Te3 74.94(3) 6 6_455
Te1 Ba2 Te5 76.51(2) 6_455 2
Te1 Ba2 Te5 76.51(2) 6 2
Te2 Ba2 Te5 146.54(3) . 2
Te4 Ba2 Te5 62.47(3) 6_455 2
Te4 Ba2 Te5 62.47(3) 6 2
Te3 Ba2 Te5 132.14(2) 6 2
Te3 Ba2 Te5 132.14(2) 6_455 2
Te1 Ba2 Ba2 130.956(16) 6_455 1_655
Te1 Ba2 Ba2 49.043(16) 6 1_655
Te2 Ba2 Ba2 90.0 . 1_655
Te4 Ba2 Ba2 129.702(16) 6_455 1_655
Te4 Ba2 Ba2 50.299(16) 6 1_655
Te3 Ba2 Ba2 52.531(14) 6 1_655
Te3 Ba2 Ba2 127.470(14) 6_455 1_655
Te5 Ba2 Ba2 90.0 2 1_655
Te1 Ba2 Ba2 49.043(16) 6_455 1_455
Te1 Ba2 Ba2 130.956(16) 6 1_455
Te2 Ba2 Ba2 90.0 . 1_455
Te4 Ba2 Ba2 50.299(16) 6_455 1_455
Te4 Ba2 Ba2 129.702(16) 6 1_455
Te3 Ba2 Ba2 127.470(14) 6 1_455
Te3 Ba2 Ba2 52.531(14) 6_455 1_455
Te5 Ba2 Ba2 90.0 2 1_455
Ba2 Ba2 Ba2 180.00(4) 1_655 1_455
Te4 In Te5 120.50(3) . 6
Te4 In Te5 120.50(3) . 6_455
Te5 In Te5 107.55(5) 6 6_455
Te4 In Te3 96.59(4) . .
Te5 In Te3 104.03(3) 6 .
Te5 In Te3 104.03(3) 6_455 .
Te1 Y Te2 93.55(4) . 6_554
Te1 Y Te2 93.55(4) . 6_454
Te2 Y Te2 96.20(5) 6_554 6_454
Te1 Y Te3 93.79(4) . 6_454
Te2 Y Te3 172.32(6) 6_554 6_454
Te2 Y Te3 85.59(2) 6_454 6_454
Te1 Y Te3 93.79(4) . 6_554
Te2 Y Te3 85.59(2) 6_554 6_554
Te2 Y Te3 172.32(6) 6_454 6_554
Te3 Y Te3 91.68(5) 6_454 6_554
Te1 Y Te5 176.46(6) . .
Te2 Y Te5 84.10(4) 6_554 .
Te2 Y Te5 84.10(4) 6_454 .
Te3 Y Te5 88.67(4) 6_454 .
Te3 Y Te5 88.67(4) 6_554 .
Y Te1 Ba2 94.58(3) . 6_554
Y Te1 Ba2 94.58(3) . 6_454
Ba2 Te1 Ba2 81.91(3) 6_554 6_454
Y Te1 Ba1 97.67(3) . 6_454
Ba2 Te1 Ba1 167.75(3) 6_554 6_454
Ba2 Te1 Ba1 97.02(2) 6_454 6_454
Y Te1 Ba1 97.67(3) . 6_554
Ba2 Te1 Ba1 97.02(2) 6_554 6_554
Ba2 Te1 Ba1 167.75(3) 6_454 6_554
Ba1 Te1 Ba1 81.40(3) 6_454 6_554
Y Te2 Y 96.20(5) 6_455 6
Y Te2 Ba2 92.72(3) 6_455 .
Y Te2 Ba2 92.72(3) 6 .
Y Te2 Ba1 153.95(4) 6_455 6
Y Te2 Ba1 86.40(3) 6 6
Ba2 Te2 Ba1 113.09(3) . 6
Y Te2 Ba1 86.40(3) 6_455 6_455
Y Te2 Ba1 153.95(4) 6 6_455
Ba2 Te2 Ba1 113.09(3) . 6_455
Ba1 Te2 Ba1 80.44(3) 6 6_455
In Te3 Y 83.27(4) . 6
In Te3 Y 83.27(4) . 6_455
Y Te3 Y 91.68(5) 6 6_455
In Te3 Ba1 171.13(4) . .
Y Te3 Ba1 90.57(3) 6 .
Y Te3 Ba1 90.57(3) 6_455 .
In Te3 Ba2 82.70(3) . 6_454
Y Te3 Ba2 163.65(4) 6 6_454
Y Te3 Ba2 94.97(3) 6_455 6_454
Ba1 Te3 Ba2 104.26(3) . 6_454
In Te3 Ba2 82.70(3) . 6_554
Y Te3 Ba2 94.97(3) 6 6_554
Y Te3 Ba2 163.65(4) 6_455 6_554
Ba1 Te3 Ba2 104.26(3) . 6_554
Ba2 Te3 Ba2 74.94(3) 6_454 6_554
In Te4 Ba1 97.38(3) . 5
In Te4 Ba1 97.38(3) . 5_455
Ba1 Te4 Ba1 80.90(3) 5 5_455
In Te4 Ba2 88.44(3) . 6_454
Ba1 Te4 Ba2 174.07(4) 5 6_454
Ba1 Te4 Ba2 99.544(19) 5_455 6_454
In Te4 Ba2 88.44(3) . 6_554
Ba1 Te4 Ba2 99.544(19) 5 6_554
Ba1 Te4 Ba2 174.07(4) 5_455 6_554
Ba2 Te4 Ba2 79.40(3) 6_454 6_554
In Te5 In 107.55(5) 6_454 6_554
In Te5 Y 82.58(3) 6_454 .
In Te5 Y 82.58(3) 6_554 .
In Te5 Ba2 108.85(3) 6_454 2_554
In Te5 Ba2 108.85(3) 6_554 2_554
Y Te5 Ba2 159.47(4) . 2_554

loop_
_geom_bond_atom_site_label_1
_geom_bond_atom_site_label_2
_geom_bond_distance
_geom_bond_site_symmetry_2
Ba1 Te1 3.4607(11) 6
Ba1 Te1 3.4607(11) 6_455
Ba1 Te4 3.4786(11) 5_445
Ba1 Te4 3.4786(11) 5_545
Ba1 Te2 3.4952(11) 6_454
Ba1 Te2 3.4952(11) 6_554
Ba1 Te3 3.6701(14) .
Ba1 Ba1 4.5137(9) 1_455
Ba1 Ba1 4.5137(9) 1_655
Ba2 Te1 3.4430(11) 6_455
Ba2 Te1 3.4430(11) 6
Ba2 Te2 3.4874(15) .
Ba2 Te4 3.5330(11) 6_455
Ba2 Te4 3.5330(11) 6
Ba2 Te3 3.7099(11) 6
Ba2 Te3 3.7099(11) 6_455
Ba2 Te5 3.8525(14) 2
Ba2 Ba2 4.5137(9) 1_655
Ba2 Ba2 4.5137(9) 1_455
In Te4 2.7080(15) .
In Te5 2.7977(9) 6
In Te5 2.7977(9) 6_455
In Te3 2.8702(15) .
Y Te1 2.9779(17) .
Y Te2 3.0322(12) 6_554
Y Te2 3.0322(12) 6_454
Y Te3 3.1459(13) 6_454
Y Te3 3.1459(13) 6_554
Y Te5 3.2460(19) .
Te1 Ba2 3.4430(11) 6_554
Te1 Ba2 3.4430(11) 6_454
Te1 Ba1 3.4607(11) 6_454
Te1 Ba1 3.4607(11) 6_554
Te2 Y 3.0322(12) 6_455
Te2 Y 3.0322(12) 6
Te2 Ba1 3.4951(11) 6
Te2 Ba1 3.4951(11) 6_455
Te3 Y 3.1459(13) 6
Te3 Y 3.1459(13) 6_455
Te3 Ba2 3.7099(11) 6_454
Te3 Ba2 3.7099(11) 6_554
Te4 Ba1 3.4786(11) 5
Te4 Ba1 3.4786(11) 5_455
Te4 Ba2 3.5331(11) 6_454
Te4 Ba2 3.5331(11) 6_554
Te5 In 2.7976(9) 6_454
Te5 In 2.7976(9) 6_554
Te5 Ba2 3.8525(14) 2_554
